data_4002291
loop_
_publ_author_name
'Wang, Y.C.'
'DiSalvo, F.J.'

_publ_section_title
;
 Synthesis and characterization of Ba3 Bi6.67 Se13 and its filled variants
 Ba3 Bi6 Pb Se13 and Ba3 Bi6 Sn Se13
;
_journal_name_full 'Chemistry of Materials (1,1989-)'
_journal_page_first 1011
_journal_page_last 1017
_journal_volume 12
_journal_year 2000
_chemical_formula_sum 'Ba3 Bi6 Pb Se13'
_space_group_IT_number 11
_symmetry_space_group_name_Hall '-P 2yb'
_symmetry_space_group_name_H-M 'P 1 21/m 1'
_cell_angle_alpha 90
_cell_angle_beta 90.861
_cell_angle_gamma 90
_cell_formula_units_Z 2
_cell_length_a 17.24269
_cell_length_b 4.2736
_cell_length_c 18.45599
_cell_volume 1359.838
_citation_journal_id_ASTM CMATEX
_cod_data_source_file Wang_CMATEX_2000_993.cif
_cod_data_source_block Ba3Bi6Pb1Se13
_cod_original_formula_sum 'Ba3 Bi6 Pb1 Se13'
_cod_database_code 4002291

loop_
_symmetry_equiv_pos_as_xyz
x,y,z
-x,y+1/2,-z
-x,-y,-z
x,-y-1/2,z

loop_
_atom_site_label
_atom_site_type_symbol
_atom_site_fract_x
_atom_site_fract_y
_atom_site_fract_z
_atom_site_occupancy
_atom_site_U_iso_or_equiv
Ba3 Ba+2 0.4811 0.25 0.6549 1 0.0
Bi3 Bi+3 0.3271 0.25 0.4744 1 0.0
Bi1 Bi+3 0.827 0.25 0.382 1 0.0
Se7 Se-2 0.1062 0.25 0.2763 1 0.0
Se4 Se-2 0.9814 0.25 0.9074 1 0.0
Se5 Se-2 0.2767 0.25 0.6405 1 0.0
Pb1 Pb+2 0.0131 0.25 0.7497 1 0.0
Se13 Se-2 0.5731 0.25 0.4872 1 0.0
Bi4 Bi+3 0.1036 0.25 0.0262 1 0.0
Se8 Se-2 0.8103 0.25 0.0576 1 0.0
Ba1 Ba+2 0.2672 0.25 0.8243 1 0.0
Bi5 Bi+3 0.5087 0.25 0.1196 1 0.0
Se9 Se-2 0.3743 0.25 0.3346 1 0.0
Se10 Se-2 0.2354 0.25 0.1246 1 0.0
Bi6 Bi+3 0.6883 0.25 0.959 1 0.0
Se6 Se-2 0.3952 0.25 0.9637 1 0.0
Ba2 Ba+2 0.7478 0.25 0.7343 1 0.0
Bi2 Bi+3 0.0819 0.25 0.4236 1 0.0
Se1 Se-2 0.8026 0.25 0.5571 1 0.0
Se2 Se-2 0.5777 0.25 0.8228 1 0.0
Se11 Se-2 0.8646 0.25 0.2391 1 0.0
Se12 Se-2 0.6061 0.25 0.2342 1 0.0
Se3 Se-2 0.0404 0.25 0.5903 1 0.0
